data_7101842
loop_
_publ_author_name
'Ashley, Andrew'
'Balazs, Gabor'
'Cowley, Andrew'
'Green, Jennifer'
'Booth, Corwin H'
'O'Hare, Dermot'

_publ_section_title
;
 Bis(permethylpentalene)cerium--another ambiguity in lanthanide
 oxidation state.
;
_journal_issue 15
_journal_name_full 'Chemical communications (Cambridge, England)'
_journal_page_first 1515
_journal_page_last 1517
_journal_paper_doi 10.1039/b700303j
_journal_year 2007
_chemical_absolute_configuration unk
_chemical_compound_source
;

synthesis as described

;
_chemical_formula_moiety ' C28 H36 Ce '
_chemical_formula_sum 'C28 H36 Ce'
_chemical_formula_weight 512.71
_chemical_name_systematic
;

?

;
_space_group_IT_number 155
_symmetry_cell_setting trigonal
_symmetry_space_group_name_Hall 'R 3 2"'
_symmetry_space_group_name_H-M 'R 3 2 :H'
_atom_sites_solution_hydrogens geom
_atom_sites_solution_primary heavy
_atom_sites_solution_secondary difmap
_cell_angle_alpha 90
_cell_angle_beta 90
_cell_angle_gamma 120
_cell_formula_units_Z 3
_cell_length_a 9.4931(3)
_cell_length_b 9.4931(3)
_cell_length_c 22.1762(8)
_cell_measurement_reflns_used 2932
_cell_measurement_temperature 150
_cell_measurement_theta_max 28
_cell_measurement_theta_min 5
_cell_volume 1730.75(10)
_computing_cell_refinement
;

KappaCCD software 'DENZO' (Otwinowski & Minor, 1996)

;
_computing_data_collection
;

KappaCCD software 'Collect' (Nonius, 2000)

;
_computing_data_reduction
;

KappaCCD software 'DENZO' (Otwinowski & Minor, 1996)

;
_computing_publication_material
;

CRYSTALS (Watkin et al, 2001)

;
_computing_structure_refinement
;

CRYSTALS (Watkin et al, 2001)

;
_diffrn_ambient_temperature 150
_diffrn_measured_fraction_theta_full 1.000
_diffrn_measured_fraction_theta_max 1.000
_diffrn_measurement_device_type
;

Nonius KappaCCD

;
_diffrn_measurement_method \w
_diffrn_radiation_monochromator graphite
_diffrn_radiation_type 'Mo K\a'
_diffrn_radiation_wavelength 0.71073
_diffrn_reflns_av_R_equivalents 0.034
_diffrn_reflns_limit_h_max 12
_diffrn_reflns_limit_h_min -12
_diffrn_reflns_limit_k_max 6
_diffrn_reflns_limit_k_min -6
_diffrn_reflns_limit_l_max 28
_diffrn_reflns_limit_l_min -28
_diffrn_reflns_number 2932
_diffrn_reflns_theta_full 27.472
_diffrn_reflns_theta_max 27.472
_diffrn_reflns_theta_min 5.105
_diffrn_standards_decay_% 0.00
_diffrn_standards_interval_count 0
_diffrn_standards_interval_time 0
_diffrn_standards_number 0
_exptl_absorpt_coefficient_mu 1.984
_exptl_absorpt_correction_T_max 0.94
_exptl_absorpt_correction_T_min 0.82
_exptl_absorpt_correction_type multi-scan
_exptl_absorpt_process_details
;

Denzo/Scalepack (Otwinowski & Minor, 1996)

;
_exptl_crystal_colour ' black '
_exptl_crystal_density_diffrn 1.476
_exptl_crystal_description ' hexagonal plate '
_exptl_crystal_F_000 786
_exptl_crystal_size_max 0.10
_exptl_crystal_size_mid 0.10
_exptl_crystal_size_min 0.03
_exptl_crystal_thermal_history
;

The material was crystallised at ambient temperature. A suitable crystal

was cooled to 100K at a rate of 120 Khr^-1^ for single-crystal X-ray

diffraction analysis.

;
_refine_diff_density_max 0.72
_refine_diff_density_min -1.01
_refine_ls_extinction_method None
_refine_ls_goodness_of_fit_ref 0.9774
_refine_ls_hydrogen_treatment noref
_refine_ls_matrix_type full
_refine_ls_number_parameters 130
_refine_ls_number_reflns 520
_refine_ls_number_restraints 176
_refine_ls_R_factor_all 0.0267
_refine_ls_R_factor_gt 0.0267
_refine_ls_shift/su_max 0.040540
_refine_ls_structure_factor_coef F
_refine_ls_weighting_details
;

Method, part 1, Chebychev polynomial, (Watkin, 1994, Prince, 1982)

[weight] = 1.0/[A~0~*T~0~(x)+A~1~*T~1~(x) ... +A~n-1~]*T~n-1~(x)]

where A~i~ are the Chebychev coefficients listed below and x= Fcalc/Fmax

Method = Robust Weighting (Prince, 1982)

W = [weight] * [1-(deltaF/6*sigmaF)^2^]^2^

A~i~ are:

0.826 -0.389 0.485

;
_refine_ls_weighting_scheme calc
_refine_ls_wR_factor_all 0.0282
_refine_ls_wR_factor_gt 0.0282
_refine_ls_wR_factor_ref 0.0282
_reflns_limit_h_max 0
_reflns_limit_h_min -10
_reflns_limit_k_max 12
_reflns_limit_k_min 0
_reflns_limit_l_max 28
_reflns_limit_l_min 0
_reflns_number_gt 520
_reflns_number_total 520
_reflns_threshold_expression I>3.00u(I)
_cod_data_source_file b700303j.txt
_cod_data_source_block arc1500
_cod_depositor_comments
;
The following automatic conversions were performed:
'_symmetry_cell_setting' value 'Trigonal' changed to 'trigonal' according
to '/home/saulius/struct/CIF-dictionaries/cif_core.dic' dictionary named
'cif_core.dic' version 2.4.1 from 2010-06-29.

Automatic conversion script
Id: cif_fix_enum 1527 2010-12-29 10:47:43Z saulius 
;
_cod_original_sg_symbol_H-M 'R 3 2 '
_cod_original_formula_sum ' C28 H36 Ce '
_cod_database_code 7101842

loop_
_symmetry_equiv_pos_as_xyz
x,y,z
x+1/3,y+2/3,z+2/3
x+2/3,y+1/3,z+1/3
-y,x-y,z
-y+1/3,x-y+2/3,z+2/3
-y+2/3,x-y+1/3,z+1/3
-x+y,-x,z
-x+y+1/3,-x+2/3,z+2/3
-x+y+2/3,-x+1/3,z+1/3
y,x,-z
y+1/3,x+2/3,-z+2/3
y+2/3,x+1/3,-z+1/3
x-y,-y,-z
x-y+1/3,-y+2/3,-z+2/3
x-y+2/3,-y+1/3,-z+1/3
-x,-x+y,-z
-x+1/3,-x+y+2/3,-z+2/3
-x+2/3,-x+y+1/3,-z+1/3

loop_
_atom_site_label
_atom_site_type_symbol
_atom_site_fract_x
_atom_site_fract_y
_atom_site_fract_z
_atom_site_U_iso_or_equiv
_atom_site_occupancy
_atom_site_adp_type
_atom_site_refinement_flags_posn
_atom_site_refinement_flags_adp
Ce1 Ce 0.6667 0.3333 0.8333 0.0183 1.0000 Uani DS TU
C1 C 0.4836(15) 0.3440(16) 0.7414(6) 0.0289 0.3333 Uani D U
C2 C 0.4151(14) 0.1743(14) 0.7453(6) 0.0303 0.3333 Uani D U
C3 C 0.5330(15) 0.1250(14) 0.7397(6) 0.0339 0.3333 Uani D U
C4 C 0.6831(14) 0.2709(17) 0.7264(4) 0.0291 0.3333 Uani D U
C5 C 0.8534(15) 0.3338(16) 0.7414(6) 0.0294 0.3333 Uani D U
C6 C 0.9216(13) 0.5042(14) 0.7484(6) 0.0284 0.3333 Uani D U
C7 C 0.8017(14) 0.5514(13) 0.7439(6) 0.0257 0.3333 Uani D U
C8 C 0.6520(13) 0.4058(15) 0.7275(4) 0.0262 0.3333 Uani D U
C9 C 0.398(2) 0.442(2) 0.7453(10) 0.0308 0.3333 Uani D U
C10 C 0.234(2) 0.056(2) 0.7602(8) 0.0318 0.3333 Uani D U
C11 C 0.503(2) -0.048(2) 0.7405(10) 0.0361 0.3333 Uani D U
C12 C 0.942(2) 0.238(2) 0.7453(10) 0.0332 0.3333 Uani D U
C13 C 1.1011(19) 0.621(2) 0.7630(9) 0.0385 0.3333 Uani D U
C14 C 0.826(2) 0.7199(19) 0.7510(10) 0.0292 0.3333 Uani D U
H91 H 0.3372 0.4294 0.7070 0.0335 0.3333 Uiso . .
H92 H 0.3194 0.4015 0.7799 0.0335 0.3333 Uiso . .
H93 H 0.4797 0.5591 0.7517 0.0335 0.3333 Uiso . .
H101 H 0.1702 0.0163 0.7219 0.0328 0.3333 Uiso . .
H102 H 0.2241 -0.0393 0.7834 0.0328 0.3333 Uiso . .
H103 H 0.1901 0.1132 0.7850 0.0328 0.3333 Uiso . .
H111 H 0.4527 -0.1030 0.7014 0.0416 0.3333 Uiso . .
H112 H 0.4273 -0.1099 0.7744 0.0416 0.3333 Uiso . .
H113 H 0.6083 -0.0462 0.7463 0.0416 0.3333 Uiso . .
H121 H 1.0043 0.2533 0.7073 0.0405 0.3333 Uiso . .
H122 H 1.0186 0.2785 0.7803 0.0405 0.3333 Uiso . .
H123 H 0.8610 0.1204 0.7510 0.0405 0.3333 Uiso . .
H131 H 1.1636 0.6635 0.7246 0.0418 0.3333 Uiso . .
H132 H 1.1458 0.5616 0.7862 0.0418 0.3333 Uiso . .
H133 H 1.1111 0.7135 0.7877 0.0418 0.3333 Uiso . .
H141 H 0.8774 0.7845 0.7137 0.0318 0.3333 Uiso . .
H142 H 0.8985 0.7745 0.7864 0.0318 0.3333 Uiso . .
H143 H 0.7184 0.7126 0.7577 0.0318 0.3333 Uiso . .

loop_
_atom_site_aniso_label
_atom_site_aniso_U_11
_atom_site_aniso_U_22
_atom_site_aniso_U_33
_atom_site_aniso_U_23
_atom_site_aniso_U_13
_atom_site_aniso_U_12
Ce1 0.01986(17) 0.01986(17) 0.0153(2) 0.0000 0.0000 0.00993(8)
C1 0.028(5) 0.030(5) 0.018(5) 0.005(5) -0.005(4) 0.007(5)
C2 0.034(5) 0.030(5) 0.018(4) 0.002(4) -0.008(3) 0.009(4)
C3 0.037(6) 0.034(5) 0.023(4) -0.008(3) -0.011(4) 0.012(4)
C4 0.034(5) 0.034(6) 0.018(3) -0.008(5) -0.004(4) 0.016(4)
C5 0.030(5) 0.033(5) 0.025(5) -0.007(5) 0.004(3) 0.015(5)
C6 0.025(5) 0.030(5) 0.022(4) -0.001(4) 0.005(3) 0.007(4)
C7 0.028(5) 0.023(5) 0.018(4) 0.000(3) 0.001(4) 0.007(4)
C8 0.030(5) 0.025(6) 0.015(3) 0.001(4) -0.002(4) 0.007(4)
C9 0.034(7) 0.031(7) 0.019(6) 0.004(6) -0.004(6) 0.010(6)
C10 0.035(6) 0.033(7) 0.014(6) 0.002(6) -0.007(6) 0.007(6)
C11 0.039(9) 0.036(6) 0.029(6) -0.013(5) -0.013(7) 0.016(6)
C12 0.037(7) 0.033(7) 0.032(7) -0.010(6) 0.003(6) 0.019(6)
C13 0.028(6) 0.035(7) 0.041(7) -0.005(6) -0.005(6) 0.007(6)
C14 0.026(8) 0.024(6) 0.030(6) -0.004(5) 0.000(6) 0.006(6)

loop_
_atom_type_symbol
_atom_type_scat_dispersion_real
_atom_type_scat_dispersion_imag
_atom_type_scat_Cromer_Mann_a1
_atom_type_scat_Cromer_Mann_b1
_atom_type_scat_Cromer_Mann_a2
_atom_type_scat_Cromer_Mann_b2
_atom_type_scat_Cromer_Mann_a3
_atom_type_scat_Cromer_Mann_b3
_atom_type_scat_Cromer_Mann_a4
_atom_type_scat_Cromer_Mann_b4
_atom_type_scat_Cromer_Mann_c
_atom_type_scat_source
'Ce ' -0.2486 2.6331 21.1671 2.8122 19.7695 0.2268 11.8513 17.6083 3.3305 127.1130 1.8626 International_Tables_Vol_IV_Table_2.2B
'C ' 0.0033 0.0016 2.3100 20.8439 1.0200 10.2075 1.5886 0.5687 0.8650 51.6512 0.2156 International_Tables_Vol_IV_Table_2.2B
'H ' 0.0000 0.0000 0.4930 10.5109 0.3229 26.1257 0.1402 3.1424 0.0408 57.7998 0.0030 International_Tables_Vol_IV_Table_2.2B

loop_
_geom_angle_atom_site_label_1
_geom_angle_atom_site_label_2
_geom_angle_atom_site_label_3
_geom_angle_site_symmetry_3
_geom_angle
_geom_angle_publ_flag
C1 Ce1 C1 11_546 144.9(5) yes
C1 Ce1 C1 14_556 97.5(6) yes
C1 Ce1 C1 17_656 138.1(6) yes
C1 Ce1 C2 . 29.1(3) yes
C1 Ce1 C2 11_546 117.6(4) yes
C1 Ce1 C2 14_556 97.0(5) yes
C1 Ce1 C2 17_656 162.3(4) yes
C1 Ce1 C3 . 51.4(3) yes
C1 Ce1 C3 11_546 105.2(4) yes
C1 Ce1 C3 14_556 119.2(4) yes
C1 Ce1 C3 17_656 168.3(4) yes
C1 Ce1 C4 . 53.5(4) yes
C1 Ce1 C4 11_546 122.7(4) yes
C1 Ce1 C4 14_556 146.7(5) yes
C1 Ce1 C4 17_656 142.0(4) yes
C1 Ce1 C5 . 82.2(3) yes
C1 Ce1 C5 11_546 109.5(4) yes
C1 Ce1 C5 14_556 178.2(4) yes
C1 Ce1 C5 17_656 111.6(3) yes
C1 Ce1 C6 4_655 13.5(4) yes
C1 Ce1 C6 11_546 124.6(4) yes
C1 Ce1 C6 14_556 152.3(4) yes
C1 Ce1 C6 17_656 92.1(4) yes
C1 Ce1 C7 . 58.9(3) yes
C1 Ce1 C7 11_546 153.2(4) yes
C1 Ce1 C7 14_556 129.6(4) yes
C1 Ce1 C7 17_656 97.8(4) yes
C1 Ce1 C8 . 31.7(3) yes
C1 Ce1 C8 11_546 156.6(4) yes
C1 Ce1 C8 14_556 126.4(5) yes
C1 Ce1 C8 17_656 129.1(5) yes
C2 Ce1 C2 11_546 94.2(5) yes
C2 Ce1 C2 14_556 110.4(5) yes
C2 Ce1 C2 17_656 167.3(5) yes
C2 Ce1 C3 . 29.3(3) yes
C2 Ce1 C3 11_546 93.1(5) yes
C2 Ce1 C3 14_556 138.9(5) yes
C2 Ce1 C3 17_656 139.7(4) yes
C2 Ce1 C4 . 49.8(3) yes
C2 Ce1 C4 11_546 121.7(5) yes
C2 Ce1 C4 14_556 148.8(4) yes
C2 Ce1 C4 17_656 125.9(4) yes
C2 Ce1 C5 . 81.9(4) yes
C2 Ce1 C5 11_546 126.0(4) yes
C2 Ce1 C5 14_556 152.7(4) yes
C2 Ce1 C5 17_656 93.9(4) yes
C2 Ce1 C6 . 95.5(3) yes
C2 Ce1 C6 11_546 150.5(4) yes
C2 Ce1 C6 14_556 123.3(4) yes
C2 Ce1 C6 17_656 86.3(3) yes
C2 Ce1 C7 . 81.6(3) yes
C2 Ce1 C7 11_546 175.3(5) yes
C2 Ce1 C7 14_556 104.6(4) yes
C2 Ce1 C7 17_656 105.3(3) yes
C2 Ce1 C8 . 49.5(3) yes
C2 Ce1 C8 11_546 143.3(4) yes
C2 Ce1 C8 14_556 115.3(4) yes
C2 Ce1 C8 17_656 135.9(3) yes
C3 Ce1 C3 11_546 106.3(6) yes
C3 Ce1 C3 14_556 168.1(5) yes
C3 Ce1 C3 17_656 120.5(6) yes
C3 Ce1 C4 . 31.8(3) yes
C3 Ce1 C4 11_546 138.1(5) yes
C3 Ce1 C4 14_556 152.6(3) yes
C3 Ce1 C4 17_656 125.5(5) yes
C3 Ce1 C5 . 59.3(3) yes
C3 Ce1 C5 11_546 154.9(4) yes
C3 Ce1 C5 14_556 130.3(4) yes
C3 Ce1 C5 17_656 100.7(4) yes
C3 Ce1 C6 . 82.1(3) yes
C3 Ce1 C6 11_546 171.2(4) yes
C3 Ce1 C6 14_556 104.7(4) yes
C3 Ce1 C6 17_656 106.3(4) yes
C3 Ce1 C7 . 82.2(4) yes
C3 Ce1 C7 11_546 152.1(4) yes
C3 Ce1 C7 14_556 98.9(4) yes
C3 Ce1 C7 17_656 131.5(3) yes
C3 Ce1 C8 . 53.3(3) yes
C3 Ce1 C8 11_546 136.9(4) yes
C3 Ce1 C8 14_556 123.8(4) yes
C3 Ce1 C8 17_656 154.4(4) yes
C4 Ce1 C4 11_546 169.8(6) yes
C4 Ce1 C4 14_556 158.9(6) yes
C4 Ce1 C4 17_656 148.5(7) yes
C4 Ce1 C5 . 32.3(3) yes
C4 Ce1 C5 11_546 154.6(4) yes
C4 Ce1 C5 14_556 127.2(5) yes
C4 Ce1 C5 17_656 131.9(5) yes
C4 Ce1 C6 . 50.5(3) yes
C4 Ce1 C6 11_546 139.6(4) yes
C4 Ce1 C6 14_556 115.4(4) yes
C4 Ce1 C6 17_656 135.6(3) yes
C4 Ce1 C7 . 54.0(4) yes
C4 Ce1 C7 11_546 134.3(4) yes
C4 Ce1 C7 14_556 123.7(4) yes
C4 Ce1 C7 17_656 151.3(4) yes
C4 Ce1 C8 . 34.2(3) yes
C4 Ce1 C8 11_546 147.9(3) yes
C4 Ce1 C8 14_556 154.0(3) yes
C4 Ce1 C8 17_656 173.7(4) yes
C5 Ce1 C5 11_546 141.6(6) yes
C5 Ce1 C5 14_556 98.1(6) yes
C5 Ce1 C5 17_656 141.9(6) yes
C5 Ce1 C6 . 29.5(3) yes
C5 Ce1 C6 11_546 113.8(4) yes
C5 Ce1 C6 14_556 97.4(4) yes
C5 Ce1 C6 17_656 164.8(4) yes
C5 Ce1 C7 . 51.8(4) yes
C5 Ce1 C7 11_546 102.0(4) yes
C5 Ce1 C7 14_556 119.9(4) yes
C5 Ce1 C7 17_656 165.2(4) yes
C5 Ce1 C8 . 53.9(4) yes
C5 Ce1 C8 11_546 121.1(4) yes
C5 Ce1 C8 14_556 147.8(4) yes
C5 Ce1 C8 17_656 142.2(4) yes
C6 Ce1 C6 11_546 89.6(5) yes
C6 Ce1 C6 14_556 111.2(5) yes
C6 Ce1 C6 17_656 163.4(5) yes
C6 Ce1 C7 11_546 89.1(4) yes
C6 Ce1 C7 14_556 140.0(4) yes
C6 Ce1 C7 17_656 135.7(4) yes
C6 Ce1 C8 . 50.4(3) yes
C6 Ce1 C8 11_546 118.6(4) yes
C6 Ce1 C8 14_556 149.1(4) yes
C6 Ce1 C8 17_656 123.3(4) yes
C7 Ce1 C7 11_546 102.8(5) yes
C7 Ce1 C7 14_556 169.5(5) yes
C7 Ce1 C7 17_656 115.7(6) yes
C7 Ce1 C8 . 32.3(3) yes
C7 Ce1 C8 11_546 135.0(4) yes
C7 Ce1 C8 14_556 151.8(3) yes
C7 Ce1 C8 17_656 121.3(5) yes
C8 Ce1 C8 11_546 167.2(5) yes
C8 Ce1 C8 14_556 157.4(6) yes
C8 Ce1 C8 17_656 144.3(6) yes
Ce1 C1 C2 . 81.4(6) yes
Ce1 C1 C8 . 64.7(5) yes
C2 C1 C8 . 105.3(8) yes
Ce1 C1 C9 . 122.1(10) yes
C2 C1 C9 . 128.1(9) yes
C8 C1 C9 . 126.4(10) yes
Ce1 C2 C1 . 69.6(5) yes
Ce1 C2 C3 . 69.3(5) yes
C1 C2 C3 . 112.6(8) yes
Ce1 C2 C10 . 124.6(9) yes
C1 C2 C10 . 123.7(10) yes
C3 C2 C10 . 123.5(10) yes
Ce1 C3 C2 . 81.4(6) yes
Ce1 C3 C4 . 64.9(5) yes
C2 C3 C4 . 105.4(8) yes
Ce1 C3 C11 . 123.1(10) yes
C2 C3 C11 . 127.0(10) yes
C4 C3 C11 . 127.2(10) yes
Ce1 C4 C3 . 83.3(6) yes
Ce1 C4 C5 . 82.7(6) yes
C3 C4 C5 . 135.4(10) yes
Ce1 C4 C8 . 72.9(6) yes
C3 C4 C8 . 107.8(8) yes
C5 C4 C8 . 108.0(8) yes
Ce1 C5 C4 . 65.0(5) yes
Ce1 C5 C6 . 81.0(6) yes
C4 C5 C6 . 105.8(8) yes
Ce1 C5 C12 . 121.0(9) yes
C4 C5 C12 . 127.1(10) yes
C6 C5 C12 . 127.0(9) yes
Ce1 C6 C5 . 69.5(6) yes
Ce1 C6 C7 . 68.9(5) yes
C5 C6 C7 . 111.8(7) yes
Ce1 C6 C13 . 126.4(9) yes
C5 C6 C13 . 123.8(9) yes
C7 C6 C13 . 124.3(10) yes
Ce1 C7 C6 . 81.6(6) yes
Ce1 C7 C8 . 65.6(5) yes
C6 C7 C8 . 106.0(8) yes
Ce1 C7 C14 . 120.1(10) yes
C6 C7 C14 . 127.3(9) yes
C8 C7 C14 . 126.6(10) yes
Ce1 C8 C1 . 83.6(6) yes
Ce1 C8 C4 . 72.9(6) yes
C1 C8 C4 . 108.7(8) yes
Ce1 C8 C7 . 82.1(5) yes
C1 C8 C7 . 134.2(9) yes
C4 C8 C7 . 108.1(8) yes
C1 C9 H91 . 109.471 no
C1 C9 H92 . 109.480 no
H91 C9 H92 . 109.463 no
H91 C9 H93 . 109.476 no
H92 C9 H93 . 109.481 no
C2 C10 H101 . 109.463 no
C2 C10 H102 . 109.455 no
H101 C10 H102 . 109.490 no
C2 C10 H103 . 109.459 no
H101 C10 H103 . 109.486 no
H102 C10 H103 . 109.475 no
C3 C11 H111 . 109.477 no
C3 C11 H112 . 109.475 no
H111 C11 H112 . 109.486 no
C3 C11 H113 . 109.444 no
H111 C11 H113 . 109.476 no
H112 C11 H113 . 109.470 no
C5 C12 H121 . 109.473 no
C5 C12 H122 . 109.482 no
H121 C12 H122 . 109.478 no
C5 C12 H123 . 109.447 no
H121 C12 H123 . 109.471 no
H122 C12 H123 . 109.476 no
C6 C13 H131 . 109.453 no
C6 C13 H132 . 109.464 no
H131 C13 H132 . 109.466 no
C6 C13 H133 . 109.470 no
H131 C13 H133 . 109.483 no
H132 C13 H133 . 109.491 no
C7 C14 H141 . 109.470 no
C7 C14 H142 . 109.479 no
H141 C14 H142 . 109.478 no
C7 C14 H143 . 109.449 no
H141 C14 H143 . 109.473 no
H142 C14 H143 . 109.479 no

loop_
_geom_bond_atom_site_label_1
_geom_bond_atom_site_label_2
_geom_bond_distance
_geom_bond_publ_flag
Ce1 C1 2.713(11) yes
Ce1 C2 2.862(10) yes
Ce1 C3 2.707(10) yes
Ce1 C4 2.468(9) yes
Ce1 C5 2.701(11) yes
Ce1 C6 2.848(10) yes
Ce1 C7 2.685(10) yes
Ce1 C8 2.469(9) yes
C1 C2 1.406(13) yes
C1 C8 1.435(12) yes
C1 C9 1.514(15) yes
C2 C3 1.418(13) yes
C2 C10 1.550(14) yes
C3 C4 1.436(12) yes
C3 C11 1.524(14) yes
C4 C5 1.455(13) yes
C4 C8 1.451(13) yes
C5 C6 1.419(13) yes
C5 C12 1.514(14) yes
C6 C7 1.420(12) yes
C6 C13 1.532(14) yes
C7 C8 1.448(12) yes
C7 C14 1.506(14) yes
C9 H91 1.000 no
C9 H92 1.000 no
C9 H93 1.000 no
C10 H101 1.000 no
C10 H102 1.000 no
C10 H103 1.000 no
C11 H111 1.000 no
C11 H112 1.000 no
C11 H113 1.000 no
C12 H121 1.000 no
C12 H122 1.000 no
C12 H123 1.000 no
C13 H131 1.000 no
C13 H132 1.000 no
C13 H133 1.000 no
C14 H141 1.000 no
C14 H142 1.000 no
C14 H143 1.000 no
